data_7708304
loop_
_publ_author_name
'Damoc, Madalin'
'Stoica, Alexandru-Constantin'
'Dascalu, Mihaela'
'Asandulesa, Mihai'
'Shova, Sergiu'
'Cazacu, Maria'

_publ_section_title
;
 Dual crystalline-amorphous salen-metal complexes behave like nematic
 droplets with AIEgens vistas.
;
_journal_name_full 'Dalton transactions (Cambridge, England : 2003)'
_journal_paper_doi 10.1039/d1dt01980e
_journal_year 2021
_chemical_formula_moiety 'C24 H30 Cl4 Co N2 O3 Si2, 1/3(C H2 Cl2)'
_chemical_formula_sum 'C24.3333 H30.66667 Cl4.66667 Co N2 O3 Si2'
_chemical_formula_weight 679.72
_space_group_crystal_system triclinic
_space_group_IT_number 2
_space_group_name_Hall '-P 1'
_space_group_name_H-M_alt 'P -1'
_atom_sites_solution_hydrogens geom
_atom_sites_solution_primary iterative
_audit_creation_date 2020-02-06
_audit_creation_method
;
Olex2 1.2
(compiled 2018.05.29 svn.r3508 for OlexSys, GUI svn.r5506)
;
_audit_update_record
;
2021-08-01 deposited with the CCDC.	2021-08-20 downloaded from the CCDC.
;
_cell_angle_alpha 99.440(4)
_cell_angle_beta 104.592(4)
_cell_angle_gamma 109.205(5)
_cell_formula_units_Z 6
_cell_length_a 15.6932(7)
_cell_length_b 17.4257(10)
_cell_length_c 19.5315(9)
_cell_measurement_reflns_used 7839
_cell_measurement_temperature 180.1(2)
_cell_measurement_theta_max 25.6330
_cell_measurement_theta_min 1.5240
_cell_volume 4699.7(5)
_computing_cell_refinement 'CrysAlisPro 1.171.38.46 (Rigaku OD, 2015)'
_computing_data_collection 'CrysAlisPro 1.171.38.46 (Rigaku OD, 2015)'
_computing_data_reduction 'CrysAlisPro 1.171.38.46 (Rigaku OD, 2015)'
_computing_molecular_graphics 'Olex2 (Dolomanov et al., 2009)'
_computing_publication_material 'Olex2 (Dolomanov et al., 2009)'
_computing_structure_refinement 'ShelXL (Sheldrick, 2015)'
_computing_structure_solution 'olex2.solve (Bourhis et al., 2015)'
_diffrn_ambient_environment N~2~
_diffrn_ambient_temperature 180.1(2)
_diffrn_detector 'CCD plate'
_diffrn_detector_area_resol_mean 8.0797
_diffrn_detector_type Eos
_diffrn_measured_fraction_theta_full 0.996
_diffrn_measured_fraction_theta_max 0.996
_diffrn_measurement_details
;
List of Runs (angles in degrees, time in seconds):

  # Type    Start    End  Width  t~exp~   \w     \q     \k     \f   Frames
#--------------------------------------------------------------------------
  1  \w    -18.00  23.00   1.00  100.00    --  -15.60 -99.00-120.00   41
  2  \w     65.00  90.00   1.00  100.00    --   17.79-178.00   0.00   25
  3  \w    -10.00  52.00   1.00  100.00    --   17.79 -99.00 150.00   62
  4  \w    -19.00   7.00   1.00  100.00    --  -15.60 -99.00  30.00   26
  5  \w    -22.00  56.00   1.00  100.00    --   17.79 -99.00  30.00   78
  6  \w    -20.00  87.00   1.00  100.00    --   17.79   0.00   0.00  107
  7  \w      2.00  84.00   1.00  100.00    --   17.79  38.00-120.00   82
;
_diffrn_measurement_device 'four-circle diffractometer'
_diffrn_measurement_device_type 'Xcalibur, Eos'
_diffrn_measurement_method '\w scans'
_diffrn_orient_matrix_type 'CrysAlisPro convention (1999,Acta A55,543-557)'
_diffrn_orient_matrix_UB_11 -0.0248448000
_diffrn_orient_matrix_UB_12 -0.0215476000
_diffrn_orient_matrix_UB_13 -0.0376812000
_diffrn_orient_matrix_UB_21 0.0132813000
_diffrn_orient_matrix_UB_22 -0.0343314000
_diffrn_orient_matrix_UB_23 0.0052262000
_diffrn_orient_matrix_UB_31 -0.0421177000
_diffrn_orient_matrix_UB_32 -0.0190052000
_diffrn_orient_matrix_UB_33 0.0084788000
_diffrn_radiation_monochromator graphite
_diffrn_radiation_probe x-ray
_diffrn_radiation_type MoK\a
_diffrn_radiation_wavelength 0.71073
_diffrn_reflns_av_R_equivalents 0.0720
_diffrn_reflns_av_unetI/netI 0.1649
_diffrn_reflns_Laue_measured_fraction_full 0.996
_diffrn_reflns_Laue_measured_fraction_max 0.996
_diffrn_reflns_limit_h_max 18
_diffrn_reflns_limit_h_min -18
_diffrn_reflns_limit_k_max 19
_diffrn_reflns_limit_k_min -20
_diffrn_reflns_limit_l_max 23
_diffrn_reflns_limit_l_min -23
_diffrn_reflns_number 37110
_diffrn_reflns_point_group_measured_fraction_full 0.996
_diffrn_reflns_point_group_measured_fraction_max 0.996
_diffrn_reflns_theta_full 25.026
_diffrn_reflns_theta_max 25.026
_diffrn_reflns_theta_min 1.811
_diffrn_source 'fine-focus sealed X-ray tube'
_diffrn_source_type 'Enhance (Mo) X-ray Source'
_exptl_absorpt_coefficient_mu 1.051
_exptl_absorpt_correction_T_max 1.00000
_exptl_absorpt_correction_T_min 0.83729
_exptl_absorpt_correction_type multi-scan
_exptl_absorpt_process_details
;
CrysAlisPro 1.171.38.46 (Rigaku Oxford Diffraction, 2015)
Empirical absorption correction using spherical harmonics,
 implemented in SCALE3 ABSPACK scaling algorithm.
;
_exptl_crystal_colour 'clear light orange'
_exptl_crystal_colour_lustre clear
_exptl_crystal_colour_modifier light
_exptl_crystal_colour_primary orange
_exptl_crystal_density_diffrn 1.441
_exptl_crystal_description prism
_exptl_crystal_F_000 2094
_exptl_crystal_size_max 0.5
_exptl_crystal_size_mid 0.05
_exptl_crystal_size_min 0.03
_refine_diff_density_max 0.570
_refine_diff_density_min -0.545
_refine_diff_density_rms 0.075
_refine_ls_extinction_method none
_refine_ls_goodness_of_fit_ref 0.838
_refine_ls_hydrogen_treatment constr
_refine_ls_matrix_type full
_refine_ls_number_parameters 1012
_refine_ls_number_reflns 16537
_refine_ls_number_restraints 0
_refine_ls_restrained_S_all 0.838
_refine_ls_R_factor_all 0.1127
_refine_ls_R_factor_gt 0.0515
_refine_ls_shift/su_max 0.001
_refine_ls_shift/su_mean 0.000
_refine_ls_structure_factor_coef Fsqd
_refine_ls_weighting_details 'w=1/[\s^2^(Fo^2^)] where P=(Fo^2^+2Fc^2^)/3'
_refine_ls_weighting_scheme calc
_refine_ls_wR_factor_gt 0.0659
_refine_ls_wR_factor_ref 0.0845
_reflns_Friedel_coverage 0.000
_reflns_number_gt 9380
_reflns_number_total 16537
_reflns_threshold_expression 'I > 2\s(I)'
_cod_data_source_file d1dt01980e2.cif
_cod_data_source_block md_4270_mada
_cod_depositor_comments
;

2024-09-23
Z value and formula fixed to values more according to usual
chemical conventions.                 miguel
;
_cod_original_formula_sum 'C73 H92 Cl14 Co3 N6 O9 Si6'
_cod_original_formula_weight 2039.15
_cod_original_formula_moiety '3(C24 H30 Cl4 Co N2 O3 Si2), C H2 Cl2'
_cod_original_formula_units_Z 2
_cod_original_cell_volume 4699.7(4)
_cod_database_code 7708304
_shelx_shelxl_version_number 2018/3
_chemical_oxdiff_formula C30H30N2O4Cl2Si2Co1
_chemical_oxdiff_usercomment C105
_shelx_space_group_comment
;
The symmetry employed for this shelxl refinement is uniquely defined
by the following loop, which should always be used as a source of
symmetry information in preference to the above space-group names.
They are only intended as comments.
;
_shelx_estimated_absorpt_t_max 0.969
_shelx_estimated_absorpt_t_min 0.622
_reflns_odcompleteness_completeness 99.69
_reflns_odcompleteness_iscentric 1
_reflns_odcompleteness_theta 26.32
_olex2_refinement_description
;
1. Fixed Uiso
 At 1.2 times of:
  All C(H) groups, All C(H,H) groups
 At 1.5 times of:
  All C(H,H,H) groups
2.a Secondary CH2 refined with riding coordinates:
 C16A(HE,HF), C17A(HG,HH), C16B(HI,HJ), C17B(HM,HN), C9C(H9CA,H9CB), C8A(HO,
 HP), C8B(HR,HS), C17C(H17A,H17B), C15B(HV,HW), C9B(HY,HZ), C15A(H0AA,H1AA),
 C9A(H2AA,H3AA), C16C(H16A,H16B), C8C(H8CA,H8CB), C10C(H10A,H10B), C10A(H5AA,
 H6AA), C15C(H15A,H15B), C10B(H7AA,H8AA), C1(H5DA,H6DA)
2.b Aromatic/amide H refined with riding coordinates:
 C7A(H), C18A(HA), C3B(HB), C20C(H20C), C3A(HC), C7C(H7C), C5A(HD), C7B(HK),
 C22A(HL), C18C(H18C), C20A(HQ), C22C(H22C), C5C(H5C), C20B(HT), C18B(HU),
 C5B(HX), C3C(H3C), C22B(H4AA)
2.c Idealised Me refined as rotating group:
 C14B(H9AA,H0BA,H1BA), C14A(H2BA,H3BA,H4BA), C12A(H5BA,H6BA,H7BA), C13B(H8BA,
 H9BA,H0CA), C13A(H1CA,H2CA,H3CA), C14C(H14A,H14B,H14C), C11A(H4CA,H5CA,H6CA),
 C11B(H7CA,H0DA,H1DA), C11C(H11A,H11B,H11C), C12C(H12A,H12B,H12C), C13C(H13A,
 H13B,H13C), C12B(H2DA,H3DA,H4DA)
;
_olex2_submission_special_instructions 'No special instructions were received'
_oxdiff_exptl_absorpt_empirical_details
;
Empirical correction (ABSPACK) includes:
- Absorption correction using spherical harmonics
- Frame scaling
;
_oxdiff_exptl_absorpt_empirical_full_max 1.204
_oxdiff_exptl_absorpt_empirical_full_min 0.795

loop_
_space_group_symop_operation_xyz
'x, y, z'
'-x, -y, -z'

loop_
_atom_site_label
_atom_site_type_symbol
_atom_site_fract_x
_atom_site_fract_y
_atom_site_fract_z
_atom_site_U_iso_or_equiv
_atom_site_adp_type
_atom_site_occupancy
_atom_site_site_symmetry_order
_atom_site_calc_flag
_atom_site_refinement_flags_posn
_atom_site_refinement_flags_adp
_atom_site_refinement_flags_occupancy
_atom_site_disorder_assembly
_atom_site_disorder_group
Co1C Co 0.59050(4) 0.33916(4) 0.26509(4) 0.02861(16) Uani 1 1 d . . . . .
Co1A Co 0.43788(4) 0.96005(4) 0.24125(3) 0.02632(16) Uani 1 1 d . . . . .
Co1B Co 0.62034(4) 0.69213(4) 0.28492(3) 0.02737(16) Uani 1 1 d . . . . .
Cl4C Cl 0.24694(8) 0.48449(7) 0.07093(7) 0.0376(3) Uani 1 1 d . . . . .
Cl1A Cl 0.55010(8) 0.94081(7) 0.03826(7) 0.0377(3) Uani 1 1 d . . . . .
Cl2A Cl 0.45687(8) 0.60729(7) 0.00257(7) 0.0403(3) Uani 1 1 d . . . . .
Cl1B Cl 0.28917(8) 0.57912(7) 0.26064(7) 0.0417(3) Uani 1 1 d . . . . .
Cl3B Cl 0.70339(9) 0.61236(8) 0.07556(7) 0.0466(4) Uani 1 1 d . . . . .
Cl1C Cl 0.74994(9) 0.49665(8) 0.51557(7) 0.0495(4) Uani 1 1 d . . . . .
Cl2B Cl 0.34719(9) 0.36295(8) 0.41411(8) 0.0508(4) Uani 1 1 d . . . . .
Si2B Si 0.85685(9) 0.97095(8) 0.55006(8) 0.0322(3) Uani 1 1 d . . . . .
Cl3A Cl 0.62467(9) 1.05352(8) 0.49287(7) 0.0518(4) Uani 1 1 d . . . . .
Cl3C Cl 0.25207(8) 0.23888(8) 0.20340(9) 0.0554(4) Uani 1 1 d . . . . .
Si2A Si 0.04652(9) 0.92090(9) 0.14365(8) 0.0377(4) Uani 1 1 d . . . . .
Si1A Si 0.04304(9) 0.74649(8) 0.17617(9) 0.0388(4) Uani 1 1 d . . . . .
Si1B Si 0.91476(10) 0.81880(9) 0.58323(8) 0.0411(4) Uani 1 1 d . . . . .
Si2C Si 0.90235(9) 0.40253(9) 0.11766(9) 0.0413(4) Uani 1 1 d . . . . .
Cl4B Cl 0.76353(9) 0.91841(9) 0.02909(9) 0.0635(5) Uani 1 1 d . . . . .
Si1C Si 0.82494(10) 0.20936(9) 0.11735(8) 0.0381(4) Uani 1 1 d . . . . .
Cl2C Cl 0.87616(10) 0.25586(9) 0.57353(8) 0.0653(4) Uani 1 1 d . . . . .
Cl4A Cl 0.52900(11) 1.32056(9) 0.53133(8) 0.0721(5) Uani 1 1 d . . . . .
Cl1 Cl 0.93694(12) 0.50794(14) 0.40143(12) 0.1095(7) Uani 1 1 d . . . . .
O1B O 0.49238(18) 0.63583(16) 0.28165(16) 0.0278(8) Uani 1 1 d . . . . .
O1C O 0.6621(2) 0.38869(17) 0.36719(17) 0.0336(8) Uani 1 1 d . . . . .
O2A O 0.51661(19) 1.01836(17) 0.34028(17) 0.0329(8) Uani 1 1 d . . . . .
O1A O 0.48258(19) 0.93531(17) 0.16182(16) 0.0304(8) Uani 1 1 d . . . . .
O2B O 0.6643(2) 0.67961(17) 0.20331(17) 0.0348(8) Uani 1 1 d . . . . .
O2C O 0.45549(18) 0.30504(17) 0.22585(17) 0.0311(8) Uani 1 1 d . . . . .
Cl2 Cl 0.9734(2) 0.37414(15) 0.32356(14) 0.1835(12) Uani 1 1 d . . . . .
N1A N 0.3801(2) 0.8415(2) 0.24461(19) 0.0245(9) Uani 1 1 d . . . . .
N2A N 0.3873(2) 1.0492(2) 0.2246(2) 0.0228(9) Uani 1 1 d . . . . .
O3B O 0.9017(2) 0.90035(18) 0.56072(18) 0.0410(9) Uani 1 1 d . . . . .
N1B N 0.6800(2) 0.6347(2) 0.34973(19) 0.0229(9) Uani 1 1 d . . . . .
N2B N 0.6435(2) 0.8137(2) 0.2982(2) 0.0253(9) Uani 1 1 d . . . . .
O3C O 0.8717(2) 0.31171(18) 0.13636(17) 0.0401(9) Uani 1 1 d . . . . .
N1C N 0.6209(2) 0.2361(2) 0.2572(2) 0.0277(9) Uani 1 1 d . . . . .
N2C N 0.6241(2) 0.4290(2) 0.21463(19) 0.0232(9) Uani 1 1 d . . . . .
C1B C 0.4643(3) 0.5748(2) 0.3119(2) 0.0242(11) Uani 1 1 d . . . . .
C7A C 0.3927(3) 0.7808(3) 0.2063(2) 0.0269(11) Uani 1 1 d . . . . .
H H 0.374480 0.729507 0.218082 0.032 Uiso 1 1 calc R . . . .
C18A C 0.4105(3) 1.1157(3) 0.2760(2) 0.0244(11) Uani 1 1 d . . . . .
HA H 0.389775 1.156874 0.262383 0.029 Uiso 1 1 calc R . . . .
C3B C 0.3318(3) 0.4738(3) 0.3352(2) 0.0290(12) Uani 1 1 d . . . . .
HB H 0.267031 0.450990 0.329399 0.035 Uiso 1 1 calc R . . . .
C19A C 0.4642(3) 1.1341(3) 0.3515(2) 0.0239(11) Uani 1 1 d . . . . .
O3A O 0.0608(2) 0.8404(2) 0.1674(2) 0.0623(12) Uani 1 1 d . . . . .
C1A C 0.4716(3) 0.8599(3) 0.1271(2) 0.0255(11) Uani 1 1 d . . . . .
C2A C 0.5016(3) 0.8504(3) 0.0645(2) 0.0242(11) Uani 1 1 d . . . . .
C20C C 0.4067(3) 0.4592(3) 0.1304(2) 0.0272(11) Uani 1 1 d . . . . .
H20C H 0.437962 0.505143 0.115053 0.033 Uiso 1 1 calc R . . . .
C21C C 0.3102(3) 0.4324(3) 0.1163(2) 0.0270(11) Uani 1 1 d . . . . .
C19C C 0.4595(3) 0.4184(3) 0.1678(2) 0.0225(11) Uani 1 1 d . . . . .
C4A C 0.4611(3) 0.7029(3) 0.0495(2) 0.0257(11) Uani 1 1 d . . . . .
C3A C 0.4962(3) 0.7748(3) 0.0265(2) 0.0275(11) Uani 1 1 d . . . . .
HC H 0.516029 0.771457 -0.014541 0.033 Uiso 1 1 calc R . . . .
C24C C 0.4128(3) 0.3471(3) 0.1918(3) 0.0268(11) Uani 1 1 d . . . . .
C24A C 0.5137(3) 1.0849(3) 0.3801(3) 0.0262(11) Uani 1 1 d . . . . .
C6A C 0.4325(3) 0.7844(3) 0.1468(2) 0.0221(11) Uani 1 1 d . . . . .
C7C C 0.6669(3) 0.2206(3) 0.3141(3) 0.0290(12) Uani 1 1 d . . . . .
H7C H 0.670535 0.167806 0.306974 0.035 Uiso 1 1 calc R . . . .
C5A C 0.4294(3) 0.7075(3) 0.1082(2) 0.0257(11) Uani 1 1 d . . . . .
HD H 0.405278 0.658977 0.122956 0.031 Uiso 1 1 calc R . . . .
C4B C 0.3927(3) 0.4427(2) 0.3738(3) 0.0295(12) Uani 1 1 d . . . . .
C16A C 0.2295(3) 0.9783(2) 0.1270(2) 0.0290(11) Uani 1 1 d . . . . .
HE H 0.199708 0.968429 0.074690 0.035 Uiso 1 1 calc R . . . .
HF H 0.231687 0.925452 0.135257 0.035 Uiso 1 1 calc R . . . .
C17A C 0.3317(3) 1.0433(3) 0.1502(2) 0.0283(11) Uani 1 1 d . . . . .
HG H 0.362583 1.027871 0.116094 0.034 Uiso 1 1 calc R . . . .
HH H 0.330261 1.098122 0.147973 0.034 Uiso 1 1 calc R . . . .
C24B C 0.6879(3) 0.7358(3) 0.1680(2) 0.0270(11) Uani 1 1 d . . . . .
C2B C 0.3663(3) 0.5382(3) 0.3055(2) 0.0254(11) Uani 1 1 d . . . . .
C16B C 0.6811(3) 0.8718(3) 0.4326(2) 0.0283(11) Uani 1 1 d . . . . .
HI H 0.689724 0.820197 0.437749 0.034 Uiso 1 1 calc R . . . .
HJ H 0.650411 0.885787 0.467390 0.034 Uiso 1 1 calc R . . . .
C7B C 0.6272(3) 0.5711(3) 0.3668(2) 0.0266(11) Uani 1 1 d . . . . .
HK H 0.658377 0.541274 0.391054 0.032 Uiso 1 1 calc R . . . .
C1C C 0.7072(3) 0.3555(3) 0.4098(3) 0.0282(12) Uani 1 1 d . . . . .
C22A C 0.5683(3) 1.1824(3) 0.5013(3) 0.0343(12) Uani 1 1 d . . . . .
HL H 0.602793 1.198461 0.551168 0.041 Uiso 1 1 calc R . . . .
C18C C 0.5614(3) 0.4537(3) 0.1812(2) 0.0254(11) Uani 1 1 d . . . . .
H18C H 0.583882 0.500052 0.163336 0.030 Uiso 1 1 calc R . . . .
C17B C 0.6152(3) 0.8555(3) 0.3557(2) 0.0321(12) Uani 1 1 d . . . . .
HM H 0.550738 0.820276 0.351655 0.038 Uiso 1 1 calc R . . . .
HN H 0.614698 0.908717 0.347367 0.038 Uiso 1 1 calc R . . . .
C23B C 0.7091(3) 0.7137(3) 0.1033(3) 0.0311(12) Uani 1 1 d . . . . .
C9C C 0.6458(3) 0.1855(3) 0.1399(2) 0.0330(12) Uani 1 1 d . . . . .
H9CA H 0.656875 0.241194 0.132488 0.040 Uiso 1 1 calc R . . . .
H9CB H 0.612397 0.144749 0.092167 0.040 Uiso 1 1 calc R . . . .
C8A C 0.3354(3) 0.8233(3) 0.3008(2) 0.0300(12) Uani 1 1 d . . . . .
HO H 0.372822 0.866840 0.346655 0.036 Uiso 1 1 calc R . . . .
HP H 0.334563 0.769758 0.309070 0.036 Uiso 1 1 calc R . . . .
C20A C 0.4710(3) 1.2080(3) 0.3993(3) 0.0326(12) Uani 1 1 d . . . . .
HQ H 0.441029 1.241770 0.380703 0.039 Uiso 1 1 calc R . . . .
C6B C 0.5244(3) 0.5412(3) 0.3523(2) 0.0240(11) Uani 1 1 d . . . . .
C19B C 0.6931(3) 0.8203(3) 0.1893(2) 0.0264(11) Uani 1 1 d . . . . .
C6C C 0.7137(3) 0.2757(3) 0.3879(3) 0.0286(12) Uani 1 1 d . . . . .
C22C C 0.2626(3) 0.3637(3) 0.1385(3) 0.0347(13) Uani 1 1 d . . . . .
H22C H 0.196926 0.345275 0.128777 0.042 Uiso 1 1 calc R . . . .
C5C C 0.7654(3) 0.2458(3) 0.4395(3) 0.0332(12) Uani 1 1 d . . . . .
H5C H 0.768821 0.193641 0.424876 0.040 Uiso 1 1 calc R . . . .
C8B C 0.7826(3) 0.6519(3) 0.3685(3) 0.0349(13) Uani 1 1 d . . . . .
HR H 0.801275 0.657234 0.325232 0.042 Uiso 1 1 calc R . . . .
HS H 0.793689 0.604202 0.382540 0.042 Uiso 1 1 calc R . . . .
C20B C 0.7180(3) 0.8753(3) 0.1457(3) 0.0364(13) Uani 1 1 d . . . . .
HT H 0.722914 0.930603 0.160237 0.044 Uiso 1 1 calc R . . . .
C18B C 0.6699(3) 0.8525(3) 0.2523(3) 0.0313(12) Uani 1 1 d . . . . .
HU H 0.674801 0.908134 0.260399 0.038 Uiso 1 1 calc R . . . .
C23A C 0.5642(3) 1.1114(3) 0.4562(3) 0.0317(12) Uani 1 1 d . . . . .
C17C C 0.7248(3) 0.4766(3) 0.2206(2) 0.0297(12) Uani 1 1 d . . . . .
H17A H 0.765363 0.493290 0.271407 0.036 Uiso 1 1 calc R . . . .
H17B H 0.729617 0.527344 0.204761 0.036 Uiso 1 1 calc R . . . .
C15B C 0.7796(3) 0.9426(3) 0.4530(2) 0.0341(12) Uani 1 1 d . . . . .
HV H 0.770737 0.992549 0.442714 0.041 Uiso 1 1 calc R . . . .
HW H 0.812797 0.925797 0.421403 0.041 Uiso 1 1 calc R . . . .
C23C C 0.3128(3) 0.3233(3) 0.1747(3) 0.0284(12) Uani 1 1 d . . . . .
C5B C 0.4880(3) 0.4749(3) 0.3828(2) 0.0291(11) Uani 1 1 d . . . . .
HX H 0.528444 0.453176 0.408872 0.035 Uiso 1 1 calc R . . . .
C3C C 0.8048(3) 0.3700(3) 0.5342(3) 0.0392(13) Uani 1 1 d . . . . .
H3C H 0.834736 0.401268 0.583140 0.047 Uiso 1 1 calc R . . . .
C21A C 0.5210(3) 1.2300(3) 0.4722(3) 0.0403(13) Uani 1 1 d . . . . .
C2C C 0.7547(3) 0.3990(3) 0.4846(3) 0.0339(12) Uani 1 1 d . . . . .
C9B C 0.8452(3) 0.7314(3) 0.4306(3) 0.0434(14) Uani 1 1 d . . . . .
HY H 0.911599 0.743763 0.434908 0.052 Uiso 1 1 calc R . . . .
HZ H 0.830340 0.778323 0.418275 0.052 Uiso 1 1 calc R . . . .
C15A C 0.1675(3) 1.0036(3) 0.1673(3) 0.0357(13) Uani 1 1 d . . . . .
H0AA H 0.161192 1.054081 0.155988 0.043 Uiso 1 1 calc R . . . .
H1AA H 0.199536 1.017574 0.219766 0.043 Uiso 1 1 calc R . . . .
C9A C 0.2338(3) 0.8198(3) 0.2775(3) 0.0363(13) Uani 1 1 d . . . . .
H2AA H 0.234813 0.871838 0.265465 0.044 Uiso 1 1 calc R . . . .
H3AA H 0.210200 0.816421 0.318748 0.044 Uiso 1 1 calc R . . . .
C16C C 0.7588(3) 0.4231(3) 0.1737(3) 0.0362(13) Uani 1 1 d . . . . .
H16A H 0.715546 0.403830 0.123471 0.043 Uiso 1 1 calc R . . . .
H16B H 0.756266 0.373687 0.191161 0.043 Uiso 1 1 calc R . . . .
C8C C 0.5816(3) 0.1697(3) 0.1873(2) 0.0331(12) Uani 1 1 d . . . . .
H8CA H 0.519158 0.166970 0.160282 0.040 Uiso 1 1 calc R . . . .
H8CB H 0.573347 0.115582 0.197609 0.040 Uiso 1 1 calc R . . . .
C10C C 0.7427(3) 0.1800(3) 0.1717(3) 0.0363(12) Uani 1 1 d . . . . .
H10A H 0.731914 0.122707 0.174664 0.044 Uiso 1 1 calc R . . . .
H10B H 0.773671 0.216828 0.221306 0.044 Uiso 1 1 calc R . . . .
C21B C 0.7349(3) 0.8493(3) 0.0829(3) 0.0401(14) Uani 1 1 d . . . . .
C22B C 0.7305(3) 0.7677(3) 0.0607(3) 0.0430(14) Uani 1 1 d . . . . .
H4AA H 0.741809 0.750003 0.017492 0.052 Uiso 1 1 calc R . . . .
C10A C 0.1644(3) 0.7456(3) 0.2118(3) 0.0425(14) Uani 1 1 d . . . . .
H5AA H 0.158182 0.693615 0.225706 0.051 Uiso 1 1 calc R . . . .
H6AA H 0.191593 0.745418 0.172334 0.051 Uiso 1 1 calc R . . . .
C15C C 0.8597(3) 0.4697(3) 0.1742(3) 0.0377(13) Uani 1 1 d . . . . .
H15A H 0.902823 0.489944 0.224516 0.045 Uiso 1 1 calc R . . . .
H15B H 0.861971 0.518400 0.155726 0.045 Uiso 1 1 calc R . . . .
C4C C 0.8103(3) 0.2926(3) 0.5104(3) 0.0383(13) Uani 1 1 d . . . . .
C10B C 0.8329(3) 0.7248(3) 0.5023(3) 0.0460(15) Uani 1 1 d . . . . .
H7AA H 0.842952 0.675135 0.512370 0.055 Uiso 1 1 calc R . . . .
H8AA H 0.767350 0.716016 0.498395 0.055 Uiso 1 1 calc R . . . .
C14B C 0.9596(3) 1.0733(3) 0.5738(3) 0.0496(15) Uani 1 1 d . . . . .
H9AA H 0.999598 1.085715 0.623584 0.074 Uiso 1 1 calc GR . . . .
H0BA H 0.936401 1.117314 0.568575 0.074 Uiso 1 1 calc GR . . . .
H1BA H 0.995943 1.069772 0.541339 0.074 Uiso 1 1 calc GR . . . .
C14A C -0.0225(3) 0.9577(3) 0.1961(3) 0.0576(17) Uani 1 1 d . . . . .
H2BA H -0.080087 0.911179 0.190262 0.086 Uiso 1 1 calc GR . . . .
H3BA H -0.038460 1.000951 0.178120 0.086 Uiso 1 1 calc GR . . . .
H4BA H 0.015233 0.979990 0.247252 0.086 Uiso 1 1 calc GR . . . .
C12A C -0.0245(3) 0.7272(3) 0.2414(3) 0.0524(16) Uani 1 1 d . . . . .
H5BA H 0.007600 0.772257 0.285963 0.079 Uiso 1 1 calc GR . . . .
H6BA H -0.028301 0.674671 0.252310 0.079 Uiso 1 1 calc GR . . . .
H7BA H -0.087811 0.724757 0.219741 0.079 Uiso 1 1 calc GR . . . .
C13B C 0.7858(3) 0.9763(3) 0.6120(3) 0.0559(16) Uani 1 1 d . . . . .
H8BA H 0.742282 0.920396 0.607040 0.084 Uiso 1 1 calc GR . . . .
H9BA H 0.750448 1.010457 0.599293 0.084 Uiso 1 1 calc GR . . . .
H0CA H 0.827872 1.000698 0.661943 0.084 Uiso 1 1 calc GR . . . .
C13A C -0.0139(3) 0.8897(3) 0.0439(3) 0.0605(17) Uani 1 1 d . . . . .
H1CA H 0.023786 0.870264 0.019131 0.091 Uiso 1 1 calc GR . . . .
H2CA H -0.021730 0.937369 0.028696 0.091 Uiso 1 1 calc GR . . . .
H3CA H -0.075495 0.845216 0.031658 0.091 Uiso 1 1 calc GR . . . .
C14C C 0.8451(3) 0.3881(3) 0.0181(3) 0.0626(17) Uani 1 1 d . . . . .
H14A H 0.859802 0.346810 -0.010308 0.094 Uiso 1 1 calc GR . . . .
H14B H 0.868821 0.440793 0.006419 0.094 Uiso 1 1 calc GR . . . .
H14C H 0.777136 0.369173 0.006919 0.094 Uiso 1 1 calc GR . . . .
C11A C -0.0237(3) 0.6686(3) 0.0861(3) 0.0599(17) Uani 1 1 d . . . . .
H4CA H -0.088561 0.664542 0.071002 0.090 Uiso 1 1 calc GR . . . .
H5CA H -0.022970 0.614558 0.089828 0.090 Uiso 1 1 calc GR . . . .
H6CA H 0.005488 0.686083 0.050642 0.090 Uiso 1 1 calc GR . . . .
C11B C 0.8824(3) 0.8068(3) 0.6660(3) 0.0688(18) Uani 1 1 d . . . . .
H7CA H 0.923427 0.855784 0.706086 0.103 Uiso 1 1 calc GR . . . .
H0DA H 0.889710 0.757609 0.678077 0.103 Uiso 1 1 calc GR . . . .
H1DA H 0.817228 0.800779 0.657022 0.103 Uiso 1 1 calc GR . . . .
C11C C 0.9223(3) 0.1713(3) 0.1446(3) 0.070(2) Uani 1 1 d . . . . .
H11A H 0.964583 0.186724 0.116738 0.105 Uiso 1 1 calc GR . . . .
H11B H 0.895506 0.110951 0.135126 0.105 Uiso 1 1 calc GR . . . .
H11C H 0.957211 0.196337 0.196027 0.105 Uiso 1 1 calc GR . . . .
C12C C 0.7567(3) 0.1652(3) 0.0182(3) 0.0644(18) Uani 1 1 d . . . . .
H12A H 0.713071 0.192126 0.004446 0.097 Uiso 1 1 calc GR . . . .
H12B H 0.721543 0.105599 0.008005 0.097 Uiso 1 1 calc GR . . . .
H12C H 0.800008 0.174806 -0.009489 0.097 Uiso 1 1 calc GR . . . .
C13C C 1.0342(3) 0.4502(3) 0.1431(3) 0.071(2) Uani 1 1 d . . . . .
H13A H 1.062726 0.454127 0.193810 0.106 Uiso 1 1 calc GR . . . .
H13B H 1.053367 0.505622 0.135581 0.106 Uiso 1 1 calc GR . . . .
H13C H 1.054773 0.415585 0.112966 0.106 Uiso 1 1 calc GR . . . .
C12B C 1.0408(3) 0.8349(3) 0.6022(3) 0.0734(19) Uani 1 1 d . . . . .
H2DA H 1.058211 0.841424 0.559129 0.110 Uiso 1 1 calc GR . . . .
H3DA H 1.050457 0.786934 0.615392 0.110 Uiso 1 1 calc GR . . . .
H4DA H 1.079784 0.884704 0.641980 0.110 Uiso 1 1 calc GR . . . .
C1 C 0.9672(5) 0.4203(4) 0.4037(4) 0.112(3) Uani 1 1 d . . . . .
H5DA H 1.028602 0.437711 0.441570 0.134 Uiso 1 1 calc R . . . .
H6DA H 0.920195 0.379082 0.417224 0.134 Uiso 1 1 calc R . . . .

loop_
_atom_site_aniso_label
_atom_site_aniso_U_11
_atom_site_aniso_U_22
_atom_site_aniso_U_33
_atom_site_aniso_U_23
_atom_site_aniso_U_13
_atom_site_aniso_U_12
Co1C 0.0351(4) 0.0294(4) 0.0284(4) 0.0124(3) 0.0116(3) 0.0180(3)
Co1A 0.0312(4) 0.0203(3) 0.0260(4) 0.0025(3) 0.0071(3) 0.0118(3)
Co1B 0.0340(4) 0.0248(4) 0.0243(4) 0.0078(3) 0.0107(3) 0.0113(3)
Cl4C 0.0391(7) 0.0444(8) 0.0361(8) 0.0131(7) 0.0081(6) 0.0267(6)
Cl1A 0.0503(8) 0.0313(7) 0.0416(8) 0.0187(6) 0.0206(7) 0.0199(6)
Cl2A 0.0566(8) 0.0297(7) 0.0368(8) -0.0004(6) 0.0183(7) 0.0217(7)
Cl1B 0.0333(7) 0.0413(8) 0.0498(9) 0.0154(7) 0.0078(7) 0.0166(6)
Cl3B 0.0583(9) 0.0527(9) 0.0377(9) 0.0080(7) 0.0248(7) 0.0280(7)
Cl1C 0.0775(10) 0.0422(8) 0.0320(8) 0.0063(7) 0.0118(8) 0.0338(8)
Cl2B 0.0586(9) 0.0388(8) 0.0704(11) 0.0309(8) 0.0355(9) 0.0195(7)
Si2B 0.0335(8) 0.0339(8) 0.0270(9) 0.0011(7) 0.0085(7) 0.0148(7)
Cl3A 0.0711(9) 0.0499(9) 0.0349(9) 0.0087(7) -0.0021(8) 0.0399(8)
Cl3C 0.0410(8) 0.0441(8) 0.0974(13) 0.0408(9) 0.0331(9) 0.0186(7)
Si2A 0.0294(8) 0.0382(9) 0.0417(10) 0.0101(8) 0.0070(8) 0.0123(7)
Si1A 0.0331(8) 0.0306(8) 0.0479(11) 0.0087(8) 0.0132(8) 0.0072(7)
Si1B 0.0543(10) 0.0295(8) 0.0331(9) 0.0097(7) 0.0092(8) 0.0114(8)
Si2C 0.0325(8) 0.0476(10) 0.0536(11) 0.0204(9) 0.0188(8) 0.0211(8)
Cl4B 0.0556(9) 0.0929(12) 0.0750(12) 0.0650(10) 0.0377(9) 0.0371(9)
Si1C 0.0431(9) 0.0393(9) 0.0381(10) 0.0077(8) 0.0171(8) 0.0221(8)
Cl2C 0.0817(11) 0.0825(11) 0.0527(11) 0.0361(9) 0.0124(9) 0.0564(10)
Cl4A 0.1167(13) 0.0584(10) 0.0382(10) -0.0149(8) 0.0045(10) 0.0593(10)
Cl1 0.0874(13) 0.1409(19) 0.1027(18) 0.0420(15) 0.0167(13) 0.0539(13)
O1B 0.0336(18) 0.0228(17) 0.028(2) 0.0105(15) 0.0091(16) 0.0106(15)
O1C 0.051(2) 0.0291(19) 0.029(2) 0.0098(16) 0.0124(18) 0.0254(17)
O2A 0.0400(19) 0.0221(18) 0.029(2) -0.0028(16) -0.0029(17) 0.0173(16)
O1A 0.0399(19) 0.0177(17) 0.031(2) 0.0037(15) 0.0147(17) 0.0065(15)
O2B 0.053(2) 0.0305(19) 0.032(2) 0.0141(17) 0.0232(19) 0.0191(17)
O2C 0.0313(18) 0.0289(18) 0.042(2) 0.0171(17) 0.0148(17) 0.0176(16)
Cl2 0.348(4) 0.117(2) 0.089(2) 0.0307(16) 0.059(2) 0.103(2)
N1A 0.028(2) 0.025(2) 0.019(2) 0.0041(18) 0.0062(19) 0.0096(18)
N2A 0.023(2) 0.022(2) 0.023(2) 0.0069(19) 0.0074(19) 0.0088(18)
O3B 0.051(2) 0.033(2) 0.041(2) 0.0110(18) 0.0132(19) 0.0183(17)
N1B 0.025(2) 0.021(2) 0.019(2) 0.0000(18) 0.0025(18) 0.0116(18)
N2B 0.024(2) 0.026(2) 0.024(2) 0.0054(19) 0.0029(19) 0.0115(18)
O3C 0.044(2) 0.035(2) 0.043(2) 0.0096(18) 0.0144(19) 0.0191(17)
N1C 0.036(2) 0.029(2) 0.026(2) 0.009(2) 0.017(2) 0.017(2)
N2C 0.026(2) 0.025(2) 0.024(2) 0.0068(18) 0.0100(19) 0.0146(19)
C1B 0.037(3) 0.015(2) 0.017(3) -0.004(2) 0.008(2) 0.011(2)
C7A 0.028(3) 0.020(3) 0.026(3) 0.005(2) 0.002(2) 0.008(2)
C18A 0.028(3) 0.017(2) 0.027(3) 0.001(2) 0.010(2) 0.009(2)
C3B 0.035(3) 0.025(3) 0.030(3) 0.009(2) 0.015(3) 0.011(2)
C19A 0.027(3) 0.021(2) 0.024(3) 0.003(2) 0.011(2) 0.010(2)
O3A 0.041(2) 0.041(2) 0.105(4) 0.034(2) 0.020(2) 0.0125(18)
C1A 0.022(3) 0.026(3) 0.027(3) 0.005(2) 0.004(2) 0.010(2)
C2A 0.023(3) 0.025(3) 0.024(3) 0.009(2) 0.003(2) 0.009(2)
C20C 0.033(3) 0.027(3) 0.020(3) 0.007(2) 0.011(2) 0.010(2)
C21C 0.035(3) 0.031(3) 0.021(3) 0.007(2) 0.008(2) 0.022(2)
C19C 0.021(3) 0.030(3) 0.018(3) 0.003(2) 0.009(2) 0.013(2)
C4A 0.037(3) 0.023(3) 0.017(3) -0.004(2) 0.006(2) 0.019(2)
C3A 0.023(3) 0.033(3) 0.025(3) 0.004(2) 0.003(2) 0.015(2)
C24C 0.022(3) 0.027(3) 0.030(3) 0.004(2) 0.010(2) 0.009(2)
C24A 0.028(3) 0.021(3) 0.025(3) 0.003(2) 0.006(2) 0.008(2)
C6A 0.019(2) 0.022(3) 0.021(3) 0.002(2) 0.005(2) 0.005(2)
C7C 0.036(3) 0.019(3) 0.044(4) 0.017(3) 0.024(3) 0.015(2)
C5A 0.026(3) 0.019(3) 0.028(3) 0.004(2) 0.005(2) 0.007(2)
C4B 0.048(3) 0.014(2) 0.037(3) 0.011(2) 0.023(3) 0.015(2)
C16A 0.032(3) 0.025(3) 0.023(3) 0.005(2) 0.003(2) 0.008(2)
C17A 0.035(3) 0.030(3) 0.018(3) 0.004(2) 0.008(2) 0.011(2)
C24B 0.022(3) 0.035(3) 0.018(3) 0.006(2) 0.003(2) 0.007(2)
C2B 0.025(3) 0.023(3) 0.027(3) 0.006(2) 0.005(2) 0.011(2)
C16B 0.033(3) 0.029(3) 0.024(3) 0.003(2) 0.008(2) 0.016(2)
C7B 0.035(3) 0.025(3) 0.023(3) 0.006(2) 0.009(2) 0.017(2)
C1C 0.034(3) 0.030(3) 0.033(3) 0.018(3) 0.018(3) 0.019(2)
C22A 0.043(3) 0.038(3) 0.019(3) 0.005(2) 0.002(3) 0.019(3)
C18C 0.039(3) 0.021(3) 0.021(3) 0.006(2) 0.014(2) 0.014(2)
C17B 0.032(3) 0.030(3) 0.033(3) 0.000(2) 0.007(3) 0.016(2)
C23B 0.029(3) 0.037(3) 0.029(3) 0.016(3) 0.009(2) 0.011(2)
C9C 0.036(3) 0.028(3) 0.026(3) 0.001(2) 0.005(3) 0.008(2)
C8A 0.041(3) 0.027(3) 0.025(3) 0.008(2) 0.012(3) 0.015(2)
C20A 0.043(3) 0.029(3) 0.030(3) 0.006(2) 0.013(3) 0.018(3)
C6B 0.030(3) 0.022(2) 0.019(3) 0.005(2) 0.007(2) 0.011(2)
C19B 0.020(3) 0.029(3) 0.020(3) 0.003(2) 0.004(2) 0.001(2)
C6C 0.030(3) 0.027(3) 0.037(3) 0.016(3) 0.018(3) 0.014(2)
C22C 0.029(3) 0.035(3) 0.042(3) 0.007(3) 0.014(3) 0.016(3)
C5C 0.041(3) 0.031(3) 0.042(4) 0.016(3) 0.021(3) 0.024(3)
C8B 0.031(3) 0.031(3) 0.039(3) 0.002(3) 0.007(3) 0.014(2)
C20B 0.022(3) 0.036(3) 0.042(3) 0.020(3) 0.000(3) 0.004(2)
C18B 0.027(3) 0.025(3) 0.032(3) 0.005(2) 0.000(2) 0.006(2)
C23A 0.041(3) 0.030(3) 0.027(3) 0.009(3) 0.007(3) 0.021(3)
C17C 0.026(3) 0.030(3) 0.030(3) 0.007(2) 0.006(2) 0.010(2)
C15B 0.035(3) 0.039(3) 0.032(3) 0.013(3) 0.013(3) 0.016(3)
C23C 0.034(3) 0.021(3) 0.036(3) 0.008(2) 0.020(3) 0.012(2)
C5B 0.036(3) 0.026(3) 0.028(3) 0.009(2) 0.011(3) 0.015(2)
C3C 0.046(3) 0.047(3) 0.026(3) 0.012(3) 0.009(3) 0.020(3)
C21A 0.056(3) 0.040(3) 0.024(3) -0.005(3) 0.008(3) 0.028(3)
C2C 0.044(3) 0.038(3) 0.033(3) 0.016(3) 0.017(3) 0.027(3)
C9B 0.048(3) 0.036(3) 0.045(4) 0.010(3) 0.017(3) 0.014(3)
C15A 0.038(3) 0.026(3) 0.040(3) 0.005(3) 0.009(3) 0.014(2)
C9A 0.036(3) 0.031(3) 0.041(3) 0.004(3) 0.019(3) 0.011(3)
C16C 0.031(3) 0.026(3) 0.049(4) 0.005(3) 0.015(3) 0.009(2)
C8C 0.033(3) 0.028(3) 0.039(3) 0.009(3) 0.013(3) 0.012(2)
C10C 0.043(3) 0.036(3) 0.030(3) 0.006(3) 0.009(3) 0.019(3)
C21B 0.025(3) 0.064(4) 0.044(4) 0.035(3) 0.019(3) 0.016(3)
C22B 0.040(3) 0.067(4) 0.039(4) 0.022(3) 0.024(3) 0.031(3)
C10A 0.032(3) 0.031(3) 0.055(4) -0.001(3) 0.012(3) 0.008(3)
C15C 0.028(3) 0.034(3) 0.050(4) 0.009(3) 0.014(3) 0.010(2)
C4C 0.041(3) 0.047(3) 0.039(4) 0.022(3) 0.011(3) 0.026(3)
C10B 0.053(3) 0.040(3) 0.051(4) 0.017(3) 0.026(3) 0.016(3)
C14B 0.054(3) 0.033(3) 0.047(4) 0.002(3) 0.002(3) 0.015(3)
C14A 0.036(3) 0.079(4) 0.048(4) 0.002(3) 0.011(3) 0.020(3)
C12A 0.040(3) 0.056(4) 0.056(4) 0.013(3) 0.017(3) 0.011(3)
C13B 0.049(3) 0.095(5) 0.025(3) 0.012(3) 0.010(3) 0.034(3)
C13A 0.043(3) 0.082(4) 0.044(4) 0.009(3) 0.004(3) 0.021(3)
C14C 0.079(4) 0.089(5) 0.059(4) 0.042(4) 0.036(4) 0.060(4)
C11A 0.042(3) 0.062(4) 0.058(4) 0.001(3) 0.013(3) 0.008(3)
C11B 0.074(4) 0.062(4) 0.035(4) 0.013(3) 0.004(3) -0.008(3)
C11C 0.064(4) 0.068(4) 0.105(6) 0.034(4) 0.036(4) 0.048(4)
C12C 0.070(4) 0.075(4) 0.043(4) -0.003(3) 0.023(4) 0.028(4)
C13C 0.028(3) 0.074(4) 0.110(6) 0.022(4) 0.026(4) 0.018(3)
C12B 0.074(4) 0.083(5) 0.078(5) 0.039(4) 0.016(4) 0.047(4)
C1 0.152(7) 0.091(6) 0.093(7) 0.043(5) 0.041(6) 0.039(5)

loop_
_atom_type_symbol
_atom_type_description
_atom_type_scat_dispersion_real
_atom_type_scat_dispersion_imag
_atom_type_scat_source
C C 0.0033 0.0016 'International Tables Vol C Tables 4.2.6.8 and 6.1.1.4'
H H 0.0000 0.0000 'International Tables Vol C Tables 4.2.6.8 and 6.1.1.4'
Cl Cl 0.1484 0.1585 'International Tables Vol C Tables 4.2.6.8 and 6.1.1.4'
Co Co 0.3494 0.9721 'International Tables Vol C Tables 4.2.6.8 and 6.1.1.4'
N N 0.0061 0.0033 'International Tables Vol C Tables 4.2.6.8 and 6.1.1.4'
O O 0.0106 0.0060 'International Tables Vol C Tables 4.2.6.8 and 6.1.1.4'
Si Si 0.0817 0.0704 'International Tables Vol C Tables 4.2.6.8 and 6.1.1.4'

loop_
_geom_angle_atom_site_label_1
_geom_angle_atom_site_label_2
_geom_angle_atom_site_label_3
_geom_angle
_geom_angle_site_symmetry_1
_geom_angle_site_symmetry_3
_geom_angle_publ_flag
O1C Co1C N1C 95.69(14) . . ?
O1C Co1C N2C 107.02(13) . . ?
O2C Co1C O1C 123.62(12) . . ?
O2C Co1C N1C 108.62(13) . . ?
O2C Co1C N2C 96.41(13) . . ?
N2C Co1C N1C 128.35(13) . . ?
O2A Co1A N1A 103.54(13) . . ?
O2A Co1A N2A 95.25(14) . . ?
O1A Co1A O2A 125.37(12) . . ?
O1A Co1A N1A 95.87(13) . . ?
O1A Co1A N2A 106.42(13) . . ?
N1A Co1A N2A 134.40(13) . . ?
O1B Co1B N1B 97.47(13) . . ?
O1B Co1B N2B 107.02(12) . . ?
O2B Co1B O1B 124.51(13) . . ?
O2B Co1B N1B 104.16(13) . . ?
O2B Co1B N2B 96.34(13) . . ?
N1B Co1B N2B 130.57(14) . . ?
O3B Si2B C15B 109.02(19) . . ?
O3B Si2B C14B 106.52(19) . . ?
O3B Si2B C13B 110.1(2) . . ?
C15B Si2B C14B 111.0(2) . . ?
C13B Si2B C15B 109.9(2) . . ?
C13B Si2B C14B 110.2(2) . . ?
O3A Si2A C15A 106.81(19) . . ?
O3A Si2A C14A 108.7(2) . . ?
O3A Si2A C13A 108.5(2) . . ?
C15A Si2A C14A 110.5(2) . . ?
C13A Si2A C15A 109.8(2) . . ?
C13A Si2A C14A 112.5(2) . . ?
O3A Si1A C10A 105.27(19) . . ?
O3A Si1A C12A 108.5(2) . . ?
O3A Si1A C11A 109.9(2) . . ?
C12A Si1A C10A 112.2(2) . . ?
C11A Si1A C10A 110.1(2) . . ?
C11A Si1A C12A 110.7(2) . . ?
O3B Si1B C10B 106.3(2) . . ?
O3B Si1B C11B 110.7(2) . . ?
O3B Si1B C12B 107.8(2) . . ?
C11B Si1B C10B 110.6(2) . . ?
C12B Si1B C10B 112.4(2) . . ?
C12B Si1B C11B 109.1(3) . . ?
O3C Si2C C15C 106.75(18) . . ?
O3C Si2C C14C 109.9(2) . . ?
O3C Si2C C13C 108.8(2) . . ?
C14C Si2C C15C 110.4(2) . . ?
C13C Si2C C15C 110.5(2) . . ?
C13C Si2C C14C 110.5(2) . . ?
O3C Si1C C10C 108.04(18) . . ?
O3C Si1C C11C 108.6(2) . . ?
O3C Si1C C12C 109.3(2) . . ?
C11C Si1C C10C 109.7(2) . . ?
C12C Si1C C10C 109.6(2) . . ?
C12C Si1C C11C 111.5(3) . . ?
C1B O1B Co1B 124.9(3) . . ?
C1C O1C Co1C 126.1(3) . . ?
C24A O2A Co1A 125.7(3) . . ?
C1A O1A Co1A 125.5(3) . . ?
C24B O2B Co1B 125.9(3) . . ?
C24C O2C Co1C 124.9(3) . . ?
C7A N1A Co1A 122.0(3) . . ?
C7A N1A C8A 117.8(4) . . ?
C8A N1A Co1A 119.4(3) . . ?
C18A N2A Co1A 121.5(3) . . ?
C18A N2A C17A 118.9(4) . . ?
C17A N2A Co1A 119.3(3) . . ?
Si1B O3B Si2B 159.0(2) . . ?
C7B N1B Co1B 120.3(3) . . ?
C7B N1B C8B 117.6(4) . . ?
C8B N1B Co1B 121.2(3) . . ?
C17B N2B Co1B 118.5(3) . . ?
C18B N2B Co1B 121.2(3) . . ?
C18B N2B C17B 119.6(4) . . ?
Si1C O3C Si2C 155.6(2) . . ?
C7C N1C Co1C 121.5(3) . . ?
C7C N1C C8C 117.0(4) . . ?
C8C N1C Co1C 121.0(3) . . ?
C18C N2C Co1C 121.3(3) . . ?
C18C N2C C17C 116.9(3) . . ?
C17C N2C Co1C 121.5(3) . . ?
O1B C1B C2B 119.3(4) . . ?
O1B C1B C6B 125.1(4) . . ?
C6B C1B C2B 115.6(4) . . ?
N1A C7A C6A 126.6(4) . . ?
N2A C18A C19A 127.9(4) . . ?
C2B C3B C4B 120.0(4) . . ?
C18A C19A C24A 123.8(4) . . ?
C20A C19A C18A 117.0(4) . . ?
C20A C19A C24A 119.1(4) . . ?
Si2A O3A Si1A 163.3(2) . . ?
O1A C1A C2A 119.1(4) . . ?
O1A C1A C6A 125.7(4) . . ?
C6A C1A C2A 115.2(4) . . ?
C1A C2A Cl1A 117.1(3) . . ?
C3A C2A Cl1A 119.7(3) . . ?
C3A C2A C1A 123.2(4) . . ?
C21C C20C C19C 120.9(4) . . ?
C20C C21C Cl4C 120.1(3) . . ?
C20C C21C C22C 120.2(4) . . ?
C22C C21C Cl4C 119.7(3) . . ?
C20C C19C C24C 120.6(4) . . ?
C20C C19C C18C 115.9(4) . . ?
C24C C19C C18C 123.5(4) . . ?
C3A C4A Cl2A 119.8(3) . . ?
C5A C4A Cl2A 120.3(3) . . ?
C5A C4A C3A 120.0(4) . . ?
C2A C3A C4A 119.7(4) . . ?
O2C C24C C19C 124.7(4) . . ?
O2C C24C C23C 120.5(4) . . ?
C23C C24C C19C 114.8(4) . . ?
O2A C24A C19A 124.2(4) . . ?
O2A C24A C23A 118.5(4) . . ?
C23A C24A C19A 117.3(4) . . ?
C1A C6A C7A 123.1(4) . . ?
C5A C6A C7A 116.0(4) . . ?
C5A C6A C1A 120.9(4) . . ?
N1C C7C C6C 127.5(4) . . ?
C4A C5A C6A 120.9(4) . . ?
C3B C4B Cl2B 118.9(3) . . ?
C5B C4B Cl2B 120.0(4) . . ?
C5B C4B C3B 121.1(4) . . ?
C15A C16A C17A 114.4(3) . . ?
N2A C17A C16A 111.8(3) . . ?
O2B C24B C23B 119.1(4) . . ?
O2B C24B C19B 124.6(4) . . ?
C23B C24B C19B 116.2(4) . . ?
C1B C2B Cl1B 118.4(3) . . ?
C3B C2B Cl1B 119.1(3) . . ?
C3B C2B C1B 122.5(4) . . ?
C17B C16B C15B 114.8(4) . . ?
N1B C7B C6B 127.2(4) . . ?
O1C C1C C6C 125.4(4) . . ?
O1C C1C C2C 119.4(4) . . ?
C2C C1C C6C 115.2(4) . . ?
C23A C22A C21A 119.5(5) . . ?
N2C C18C C19C 127.7(4) . . ?
N2B C17B C16B 112.9(3) . . ?
C24B C23B Cl3B 117.7(3) . . ?
C22B C23B Cl3B 119.1(4) . . ?
C22B C23B C24B 123.2(4) . . ?
C8C C9C C10C 114.8(4) . . ?
N1A C8A C9A 111.2(4) . . ?
C21A C20A C19A 120.5(4) . . ?
C1B C6B C7B 124.3(4) . . ?
C5B C6B C1B 121.4(4) . . ?
C5B C6B C7B 114.3(4) . . ?
C24B C19B C18B 123.6(4) . . ?
C20B C19B C24B 119.4(4) . . ?
C20B C19B C18B 116.9(4) . . ?
C1C C6C C7C 123.3(4) . . ?
C5C C6C C7C 116.2(4) . . ?
C5C C6C C1C 120.4(4) . . ?
C23C C22C C21C 119.5(4) . . ?
C4C C5C C6C 120.4(4) . . ?
N1B C8B C9B 113.3(4) . . ?
C21B C20B C19B 121.4(5) . . ?
N2B C18B C19B 127.8(4) . . ?
C24A C23A Cl3A 118.7(4) . . ?
C22A C23A Cl3A 119.0(4) . . ?
C22A C23A C24A 122.3(4) . . ?
N2C C17C C16C 110.7(3) . . ?
C16B C15B Si2B 115.4(3) . . ?
C24C C23C Cl3C 117.3(4) . . ?
C22C C23C Cl3C 118.7(3) . . ?
C22C C23C C24C 124.0(4) . . ?
C4B C5B C6B 119.5(4) . . ?
C2C C3C C4C 118.7(5) . . ?
C22A C21A Cl4A 118.1(4) . . ?
C20A C21A Cl4A 120.7(4) . . ?
C20A C21A C22A 121.2(4) . . ?
C1C C2C Cl1C 118.0(4) . . ?
C3C C2C Cl1C 117.8(4) . . ?
C3C C2C C1C 124.2(4) . . ?
C10B C9B C8B 113.3(4) . . ?
C16A C15A Si2A 113.9(3) . . ?
C8A C9A C10A 114.2(4) . . ?
C17C C16C C15C 113.3(3) . . ?
N1C C8C C9C 112.3(3) . . ?
C9C C10C Si1C 114.2(3) . . ?
C20B C21B Cl4B 120.4(4) . . ?
C20B C21B C22B 120.6(4) . . ?
C22B C21B Cl4B 119.0(4) . . ?
C23B C22B C21B 119.1(5) . . ?
C9A C10A Si1A 114.8(3) . . ?
C16C C15C Si2C 113.1(3) . . ?
C5C C4C Cl2C 120.0(4) . . ?
C5C C4C C3C 121.1(5) . . ?
C3C C4C Cl2C 118.9(4) . . ?
C9B C10B Si1B 115.5(3) . . ?
Cl2 C1 Cl1 113.7(4) . . ?

loop_
_geom_bond_atom_site_label_1
_geom_bond_atom_site_label_2
_geom_bond_distance
_geom_bond_site_symmetry_2
_geom_bond_publ_flag
Co1C O1C 1.911(3) . ?
Co1C O2C 1.906(3) . ?
Co1C N1C 1.998(3) . ?
Co1C N2C 1.981(3) . ?
Co1A O2A 1.904(3) . ?
Co1A O1A 1.901(3) . ?
Co1A N1A 1.984(3) . ?
Co1A N2A 1.999(3) . ?
Co1B O1B 1.902(3) . ?
Co1B O2B 1.899(3) . ?
Co1B N1B 1.979(3) . ?
Co1B N2B 1.988(3) . ?
Cl4C C21C 1.734(4) . ?
Cl1A C2A 1.731(4) . ?
Cl2A C4A 1.737(4) . ?
Cl1B C2B 1.727(4) . ?
Cl3B C23B 1.726(4) . ?
Cl1C C2C 1.742(4) . ?
Cl2B C4B 1.747(4) . ?
Si2B O3B 1.622(3) . ?
Si2B C15B 1.857(5) . ?
Si2B C14B 1.860(4) . ?
Si2B C13B 1.852(4) . ?
Cl3A C23A 1.720(5) . ?
Cl3C C23C 1.733(4) . ?
Si2A O3A 1.612(3) . ?
Si2A C15A 1.853(4) . ?
Si2A C14A 1.854(4) . ?
Si2A C13A 1.837(5) . ?
Si1A O3A 1.613(3) . ?
Si1A C10A 1.862(4) . ?
Si1A C12A 1.857(4) . ?
Si1A C11A 1.840(5) . ?
Si1B O3B 1.614(3) . ?
Si1B C10B 1.891(5) . ?
Si1B C11B 1.835(5) . ?
Si1B C12B 1.833(4) . ?
Si2C O3C 1.627(3) . ?
Si2C C15C 1.870(4) . ?
Si2C C14C 1.860(5) . ?
Si2C C13C 1.853(4) . ?
Cl4B C21B 1.747(5) . ?
Si1C O3C 1.625(3) . ?
Si1C C10C 1.868(4) . ?
Si1C C11C 1.852(4) . ?
Si1C C12C 1.848(5) . ?
Cl2C C4C 1.747(5) . ?
Cl4A C21A 1.743(4) . ?
Cl1 C1 1.747(7) . ?
O1B C1B 1.305(4) . ?
O1C C1C 1.287(5) . ?
O2A C24A 1.307(4) . ?
O1A C1A 1.309(5) . ?
O2B C24B 1.297(5) . ?
O2C C24C 1.298(5) . ?
Cl2 C1 1.680(7) . ?
N1A C7A 1.293(5) . ?
N1A C8A 1.468(4) . ?
N2A C18A 1.280(5) . ?
N2A C17A 1.462(5) . ?
N1B C7B 1.297(4) . ?
N1B C8B 1.472(5) . ?
N2B C17B 1.477(5) . ?
N2B C18B 1.279(5) . ?
N1C C7C 1.284(5) . ?
N1C C8C 1.473(5) . ?
N2C C18C 1.276(5) . ?
N2C C17C 1.488(4) . ?
C1B C2B 1.421(5) . ?
C1B C6B 1.413(6) . ?
C7A C6A 1.452(5) . ?
C18A C19A 1.423(6) . ?
C3B C4B 1.374(6) . ?
C3B C2B 1.364(5) . ?
C19A C24A 1.425(6) . ?
C19A C20A 1.416(5) . ?
C1A C2A 1.421(5) . ?
C1A C6A 1.417(5) . ?
C2A C3A 1.368(5) . ?
C20C C21C 1.368(5) . ?
C20C C19C 1.407(5) . ?
C21C C22C 1.388(5) . ?
C19C C24C 1.437(5) . ?
C19C C18C 1.447(5) . ?
C4A C3A 1.388(5) . ?
C4A C5A 1.361(5) . ?
C24C C23C 1.417(5) . ?
C24A C23A 1.411(6) . ?
C6A C5A 1.406(5) . ?
C7C C6C 1.445(6) . ?
C4B C5B 1.365(5) . ?
C16A C17A 1.527(5) . ?
C16A C15A 1.522(5) . ?
C24B C23B 1.413(5) . ?
C24B C19B 1.432(6) . ?
C16B C17B 1.514(6) . ?
C16B C15B 1.530(5) . ?
C7B C6B 1.456(5) . ?
C1C C6C 1.430(6) . ?
C1C C2C 1.408(6) . ?
C22A C23A 1.367(5) . ?
C22A C21A 1.382(6) . ?
C23B C22B 1.371(6) . ?
C9C C8C 1.524(5) . ?
C9C C10C 1.531(5) . ?
C8A C9A 1.521(5) . ?
C20A C21A 1.361(6) . ?
C6B C5B 1.406(5) . ?
C19B C20B 1.410(6) . ?
C19B C18B 1.448(5) . ?
C6C C5C 1.410(6) . ?
C22C C23C 1.365(6) . ?
C5C C4C 1.357(6) . ?
C8B C9B 1.520(6) . ?
C20B C21B 1.356(6) . ?
C17C C16C 1.511(5) . ?
C3C C2C 1.361(6) . ?
C3C C4C 1.390(6) . ?
C9B C10B 1.480(6) . ?
C9A C10A 1.526(6) . ?
C16C C15C 1.520(5) . ?
C21B C22B 1.390(6) . ?
